data_4067662
loop_
_publ_author_name
'Mendoza, Consuelo'
'Bern\`es, Sylvain'
'Torrens, Hugo'
'Arroyo, Maribel'

_publ_section_title
;
 Carbon&#x2212;Fluorine Bond Activation in Thermolysis Reactions of the
 Osmium(IV) Perfluorothiolate Compounds [Os(SC6F5)4(P(C6H4X-4)3)] (X =
 CF3, Cl, F, H, CH3, and OCH3)
;
_journal_issue 12
_journal_name_full Organometallics
_journal_page_first 2646
_journal_paper_doi 10.1021/om901065g
_journal_volume 29
_journal_year 2010
_chemical_compound_source 'CH2Cl2/hexane (1:4)'
_chemical_formula_moiety 'C30 H4 Cl F19 Os S4'
_chemical_formula_sum 'C30 H4 Cl F19 Os S4'
_chemical_formula_weight 1079.22
_chemical_melting_point 476
_space_group_IT_number 2
_symmetry_cell_setting triclinic
_symmetry_Int_Tables_number 2
_symmetry_space_group_name_Hall '-P 1'
_symmetry_space_group_name_H-M 'P -1'
_atom_sites_solution_hydrogens geom
_atom_sites_solution_primary direct
_atom_sites_solution_secondary difmap
_audit_creation_date 2009-03-11
_audit_creation_method SHELXTL-Plus
_cell_angle_alpha 72.201(6)
_cell_angle_beta 79.379(11)
_cell_angle_gamma 82.299(10)
_cell_formula_units_Z 2
_cell_length_a 10.7595(18)
_cell_length_b 12.3939(12)
_cell_length_c 13.8046(16)
_cell_measurement_pressure 101(2)
_cell_measurement_reflns_used 72
_cell_measurement_temperature 296(1)
_cell_measurement_theta_max 13.02
_cell_measurement_theta_min 4.59
_cell_volume 1716.8(4)
_computing_cell_refinement XSCANS
_computing_data_collection 'XSCANS (Siemens, 1996)'
_computing_data_reduction XSCANS
_computing_molecular_graphics SHELXTL-Plus
_computing_publication_material SHELXTL-Plus
_computing_structure_refinement SHELXTL-Plus
_computing_structure_solution 'SHELXTL-Plus (Sheldrick, 1998)'
_diffrn_ambient_pressure 101(2)
_diffrn_ambient_temperature 296(1)
_diffrn_detector 'Scintillation counter'
_diffrn_measured_fraction_theta_full 0.984
_diffrn_measured_fraction_theta_max 0.984
_diffrn_measurement_device_type 'Bruker P4'
_diffrn_measurement_method '\w scans'
_diffrn_radiation_monochromator graphite
_diffrn_radiation_probe x-ray
_diffrn_radiation_type MoK\a
_diffrn_radiation_wavelength 0.71073
_diffrn_reflns_av_R_equivalents 0.0246
_diffrn_reflns_av_sigmaI/netI 0.0381
_diffrn_reflns_limit_h_max 2
_diffrn_reflns_limit_h_min -13
_diffrn_reflns_limit_k_max 15
_diffrn_reflns_limit_k_min -15
_diffrn_reflns_limit_l_max 17
_diffrn_reflns_limit_l_min -17
_diffrn_reflns_number 9198
_diffrn_reflns_theta_full 27.50
_diffrn_reflns_theta_max 27.50
_diffrn_reflns_theta_min 1.93
_diffrn_source 'fine-focus sealed tube'
_diffrn_source_current 30
_diffrn_source_power 1.5
_diffrn_source_type FN4
_diffrn_source_voltage 50
_diffrn_standards_decay_% <1
_diffrn_standards_interval_count 97
_diffrn_standards_number 3
_exptl_absorpt_coefficient_mu 4.163
_exptl_absorpt_correction_T_max 0.607
_exptl_absorpt_correction_T_min 0.523
_exptl_absorpt_correction_type psi-scan
_exptl_absorpt_process_details 'XSCAnS (Siemens, 1996)'
_exptl_crystal_colour brown
_exptl_crystal_density_diffrn 2.088
_exptl_crystal_density_method 'not measured'
_exptl_crystal_description needle
_exptl_crystal_F_000 1024
_exptl_crystal_size_max 0.65
_exptl_crystal_size_mid 0.12
_exptl_crystal_size_min 0.12
_refine_diff_density_max 1.114
_refine_diff_density_min -1.510
_refine_diff_density_rms 0.103
_refine_ls_extinction_method none
_refine_ls_goodness_of_fit_ref 1.017
_refine_ls_hydrogen_treatment constr
_refine_ls_matrix_type full
_refine_ls_number_constraints 0
_refine_ls_number_parameters 496
_refine_ls_number_reflns 7745
_refine_ls_number_restraints 0
_refine_ls_restrained_S_all 1.017
_refine_ls_R_factor_all 0.0428
_refine_ls_R_factor_gt 0.0341
_refine_ls_shift/su_max 0.000
_refine_ls_shift/su_mean 0.000
_refine_ls_structure_factor_coef Fsqd
_refine_ls_weighting_details 'calc w=1/[\s^2^(Fo^2^)+(0.0393P)^2^+3.2211P] where P=(Fo^2^+2Fc^2^)/3'
_refine_ls_weighting_scheme calc
_refine_ls_wR_factor_gt 0.0828
_refine_ls_wR_factor_ref 0.0897
_reflns_number_gt 6751
_reflns_number_total 7745
_reflns_threshold_expression I>2\s(I)
_cod_data_source_file om901065g_si_001.cif
_cod_data_source_block 2b
_cod_database_code 4067662

loop_
_symmetry_equiv_pos_as_xyz
'x, y, z'
'-x, -y, -z'

loop_
_atom_site_label
_atom_site_type_symbol
_atom_site_fract_x
_atom_site_fract_y
_atom_site_fract_z
_atom_site_U_iso_or_equiv
_atom_site_adp_type
_atom_site_occupancy
_atom_site_symmetry_multiplicity
_atom_site_calc_flag
_atom_site_refinement_flags
Os1 Os 0.178977(17) 0.329299(15) 0.422445(13) 0.04146(7) Uani 1 1 d .
Cl1 Cl 0.2621(3) 0.3106(2) 0.89225(16) 0.1228(9) Uani 1 1 d .
S2 S 0.14244(13) 0.51443(11) 0.38149(10) 0.0518(3) Uani 1 1 d .
S1 S 0.15924(11) 0.34364(10) 0.24511(8) 0.0436(2) Uani 1 1 d .
S3 S 0.01639(14) 0.22575(13) 0.49307(10) 0.0569(3) Uani 1 1 d .
S4 S 0.37191(13) 0.24400(12) 0.39918(10) 0.0536(3) Uani 1 1 d .
C1 C 0.1241(5) 0.5648(4) 0.2498(4) 0.0477(11) Uani 1 1 d .
C2 C 0.1045(5) 0.6807(5) 0.2042(5) 0.0582(13) Uani 1 1 d .
F2 F 0.1038(4) 0.7533(3) 0.2591(3) 0.0753(10) Uani 1 1 d .
C3 C 0.0887(6) 0.7235(5) 0.1029(5) 0.0680(16) Uani 1 1 d .
F3 F 0.0678(5) 0.8357(3) 0.0603(3) 0.0939(13) Uani 1 1 d .
C4 C 0.0939(6) 0.6520(5) 0.0433(4) 0.0651(15) Uani 1 1 d .
F4 F 0.0798(4) 0.6931(4) -0.0562(3) 0.0893(12) Uani 1 1 d .
C5 C 0.1169(5) 0.5358(5) 0.0866(4) 0.0531(12) Uani 1 1 d .
F5 F 0.1249(3) 0.4667(3) 0.0271(2) 0.0673(9) Uani 1 1 d .
C6 C 0.1315(4) 0.4925(4) 0.1879(4) 0.0448(10) Uani 1 1 d .
C7 C 0.3069(5) 0.3144(4) 0.1698(3) 0.0469(10) Uani 1 1 d .
C8 C 0.3191(5) 0.2211(5) 0.1328(4) 0.0540(12) Uani 1 1 d .
F8 F 0.2226(4) 0.1564(3) 0.1525(3) 0.0760(10) Uani 1 1 d .
C9 C 0.4321(7) 0.1923(5) 0.0758(4) 0.0685(16) Uani 1 1 d .
F9 F 0.4417(5) 0.1003(4) 0.0423(4) 0.1055(15) Uani 1 1 d .
C10 C 0.5308(6) 0.2575(6) 0.0539(5) 0.0732(18) Uani 1 1 d .
F10 F 0.6388(4) 0.2303(5) -0.0023(4) 0.1181(18) Uani 1 1 d .
C11 C 0.5213(5) 0.3501(6) 0.0896(5) 0.0675(16) Uani 1 1 d .
F11 F 0.6194(3) 0.4150(4) 0.0669(4) 0.0963(13) Uani 1 1 d .
C12 C 0.4106(5) 0.3777(5) 0.1477(4) 0.0536(12) Uani 1 1 d .
F12 F 0.4044(3) 0.4689(3) 0.1817(3) 0.0711(9) Uani 1 1 d .
C13 C -0.0417(5) 0.1797(4) 0.4012(4) 0.0509(11) Uani 1 1 d .
C14 C -0.1575(6) 0.2244(5) 0.3692(5) 0.0620(14) Uani 1 1 d .
F14 F -0.2254(4) 0.3052(4) 0.4077(4) 0.0918(12) Uani 1 1 d .
C15 C -0.2058(7) 0.1888(6) 0.3007(6) 0.0789(19) Uani 1 1 d .
F15 F -0.3185(5) 0.2342(5) 0.2726(5) 0.128(2) Uani 1 1 d .
C16 C -0.1400(8) 0.1078(7) 0.2604(5) 0.080(2) Uani 1 1 d .
F16 F -0.1857(6) 0.0721(5) 0.1929(4) 0.131(2) Uani 1 1 d .
C17 C -0.0247(8) 0.0597(5) 0.2890(5) 0.079(2) Uani 1 1 d .
F17 F 0.0428(6) -0.0196(4) 0.2497(4) 0.1189(18) Uani 1 1 d .
C18 C 0.0235(6) 0.0952(5) 0.3596(5) 0.0598(13) Uani 1 1 d .
F18 F 0.1357(4) 0.0485(3) 0.3871(4) 0.0909(12) Uani 1 1 d .
C19 C 0.4459(5) 0.2102(5) 0.5101(4) 0.0524(11) Uani 1 1 d .
C20 C 0.5094(6) 0.2877(5) 0.5315(5) 0.0668(15) Uani 1 1 d .
F20 F 0.5114(4) 0.3942(3) 0.4686(4) 0.0919(13) Uani 1 1 d .
C21 C 0.5676(7) 0.2615(7) 0.6182(6) 0.087(2) Uani 1 1 d .
F21 F 0.6230(6) 0.3398(6) 0.6379(5) 0.142(2) Uani 1 1 d .
C22 C 0.5660(7) 0.1527(8) 0.6844(6) 0.089(2) Uani 1 1 d .
F22 F 0.6210(6) 0.1252(6) 0.7675(4) 0.147(2) Uani 1 1 d .
C23 C 0.5046(7) 0.0732(6) 0.6635(5) 0.0757(18) Uani 1 1 d .
F23 F 0.5011(6) -0.0334(4) 0.7293(4) 0.1250(19) Uani 1 1 d .
C24 C 0.4452(6) 0.1016(5) 0.5791(4) 0.0596(13) Uani 1 1 d .
F24 F 0.3822(4) 0.0232(3) 0.5648(3) 0.0830(11) Uani 1 1 d .
C25 C 0.1943(5) 0.3261(5) 0.5734(4) 0.0513(11) Uani 1 1 d .
C26 C 0.2254(7) 0.4205(5) 0.5968(5) 0.0702(16) Uani 1 1 d .
H26A H 0.2329 0.4890 0.5449 0.084 Uiso 1 1 calc R
C27 C 0.2456(8) 0.4158(6) 0.6943(5) 0.081(2) Uani 1 1 d .
H27A H 0.2658 0.4802 0.7073 0.097 Uiso 1 1 calc R
C28 C 0.2354(6) 0.3161(6) 0.7711(5) 0.0707(17) Uani 1 1 d .
C29 C 0.2059(6) 0.2200(6) 0.7540(4) 0.0673(15) Uani 1 1 d .
H29A H 0.1999 0.1521 0.8067 0.081 Uiso 1 1 calc R
C30 C 0.1850(6) 0.2269(5) 0.6551(4) 0.0581(13) Uani 1 1 d .
H30A H 0.1639 0.1621 0.6434 0.070 Uiso 1 1 calc R

loop_
_atom_site_aniso_label
_atom_site_aniso_U_11
_atom_site_aniso_U_22
_atom_site_aniso_U_33
_atom_site_aniso_U_23
_atom_site_aniso_U_13
_atom_site_aniso_U_12
Os1 0.04375(11) 0.04521(11) 0.03466(9) -0.01127(7) -0.00300(7) -0.00574(7)
Cl1 0.179(2) 0.144(2) 0.0627(10) -0.0487(12) -0.0543(14) 0.0226(18)
S2 0.0614(7) 0.0488(6) 0.0470(6) -0.0179(5) -0.0088(5) 0.0002(5)
S1 0.0451(6) 0.0469(6) 0.0379(5) -0.0119(5) -0.0020(4) -0.0072(5)
S3 0.0588(8) 0.0714(8) 0.0407(6) -0.0145(6) 0.0019(5) -0.0230(6)
S4 0.0512(7) 0.0626(7) 0.0450(6) -0.0162(6) -0.0077(5) 0.0046(6)
C1 0.050(3) 0.045(2) 0.045(2) -0.013(2) -0.001(2) -0.001(2)
C2 0.056(3) 0.049(3) 0.064(3) -0.013(2) -0.006(3) 0.004(2)
F2 0.094(3) 0.0484(17) 0.081(2) -0.0218(16) -0.008(2) 0.0006(17)
C3 0.068(4) 0.051(3) 0.067(4) 0.002(3) -0.003(3) 0.003(3)
F3 0.121(3) 0.0515(19) 0.084(3) 0.0057(18) -0.008(2) 0.010(2)
C4 0.063(3) 0.071(4) 0.045(3) 0.003(3) -0.004(2) 0.001(3)
F4 0.108(3) 0.090(3) 0.0494(19) 0.0079(18) -0.0187(19) 0.005(2)
C5 0.047(3) 0.062(3) 0.047(3) -0.013(2) -0.006(2) -0.002(2)
F5 0.077(2) 0.080(2) 0.0465(16) -0.0201(15) -0.0182(15) 0.0047(17)
C6 0.043(2) 0.047(2) 0.041(2) -0.0096(19) -0.0041(19) -0.0026(19)
C7 0.050(3) 0.052(3) 0.033(2) -0.0087(19) -0.0036(19) 0.001(2)
C8 0.062(3) 0.055(3) 0.040(2) -0.011(2) -0.009(2) 0.004(2)
F8 0.091(3) 0.067(2) 0.076(2) -0.0328(18) -0.0003(19) -0.0182(19)
C9 0.084(4) 0.065(3) 0.049(3) -0.019(3) -0.006(3) 0.019(3)
F9 0.133(4) 0.086(3) 0.099(3) -0.052(3) 0.001(3) 0.023(3)
C10 0.057(3) 0.087(4) 0.058(3) -0.015(3) 0.009(3) 0.015(3)
F10 0.080(3) 0.142(4) 0.113(4) -0.047(3) 0.027(3) 0.025(3)
C11 0.051(3) 0.076(4) 0.057(3) 0.000(3) 0.002(3) 0.001(3)
F11 0.052(2) 0.119(3) 0.100(3) -0.015(3) 0.013(2) -0.019(2)
C12 0.050(3) 0.061(3) 0.044(3) -0.009(2) -0.006(2) -0.002(2)
F12 0.0599(19) 0.072(2) 0.084(2) -0.0282(18) 0.0003(17) -0.0182(16)
C13 0.049(3) 0.056(3) 0.046(3) -0.008(2) -0.004(2) -0.020(2)
C14 0.060(3) 0.065(3) 0.059(3) -0.009(3) -0.009(3) -0.018(3)
F14 0.073(2) 0.089(3) 0.118(3) -0.041(3) -0.015(2) 0.007(2)
C15 0.069(4) 0.081(4) 0.087(5) -0.007(4) -0.031(4) -0.022(3)
F15 0.098(4) 0.149(5) 0.142(5) -0.019(4) -0.065(3) -0.022(3)
C16 0.099(5) 0.086(5) 0.061(4) -0.013(3) -0.018(4) -0.042(4)
F16 0.187(6) 0.146(5) 0.092(3) -0.043(3) -0.034(4) -0.083(4)
C17 0.117(6) 0.054(3) 0.067(4) -0.023(3) 0.013(4) -0.036(4)
F17 0.165(5) 0.083(3) 0.121(4) -0.063(3) 0.024(3) -0.038(3)
C18 0.058(3) 0.052(3) 0.063(3) -0.007(2) -0.005(3) -0.013(2)
F18 0.088(3) 0.074(2) 0.107(3) -0.028(2) -0.011(2) 0.004(2)
C19 0.041(2) 0.061(3) 0.054(3) -0.017(2) -0.008(2) 0.000(2)
C20 0.068(4) 0.064(3) 0.066(3) -0.008(3) -0.013(3) -0.016(3)
F20 0.108(3) 0.065(2) 0.100(3) -0.003(2) -0.026(2) -0.030(2)
C21 0.085(5) 0.097(5) 0.089(5) -0.023(4) -0.035(4) -0.024(4)
F21 0.153(5) 0.155(5) 0.148(5) -0.035(4) -0.073(4) -0.069(4)
C22 0.074(4) 0.118(6) 0.073(4) -0.017(4) -0.035(4) 0.000(4)
F22 0.158(5) 0.180(6) 0.108(4) -0.015(4) -0.088(4) -0.007(4)
C23 0.085(4) 0.070(4) 0.060(3) 0.002(3) -0.027(3) 0.007(3)
F23 0.165(5) 0.087(3) 0.098(3) 0.016(3) -0.048(3) 0.016(3)
C24 0.063(3) 0.054(3) 0.059(3) -0.014(2) -0.012(3) 0.000(3)
F24 0.109(3) 0.058(2) 0.083(3) -0.0162(18) -0.017(2) -0.018(2)
C25 0.056(3) 0.059(3) 0.041(2) -0.018(2) -0.011(2) 0.002(2)
C26 0.097(5) 0.063(3) 0.059(3) -0.020(3) -0.031(3) -0.003(3)
C27 0.111(6) 0.075(4) 0.075(4) -0.039(4) -0.040(4) 0.004(4)
C28 0.072(4) 0.097(5) 0.052(3) -0.035(3) -0.024(3) 0.016(3)
C29 0.079(4) 0.076(4) 0.044(3) -0.015(3) -0.010(3) 0.000(3)
C30 0.069(3) 0.062(3) 0.042(3) -0.013(2) -0.007(2) -0.007(3)

loop_
_atom_type_symbol
_atom_type_description
_atom_type_scat_dispersion_real
_atom_type_scat_dispersion_imag
_atom_type_scat_source
C C 0.0033 0.0016 'International Tables Vol C Tables 4.2.6.8 and 6.1.1.4'
H H 0.0000 0.0000 'International Tables Vol C Tables 4.2.6.8 and 6.1.1.4'
F F 0.0171 0.0103 'International Tables Vol C Tables 4.2.6.8 and 6.1.1.4'
S S 0.1246 0.1234 'International Tables Vol C Tables 4.2.6.8 and 6.1.1.4'
Cl Cl 0.1484 0.1585 'International Tables Vol C Tables 4.2.6.8 and 6.1.1.4'
Os Os -1.2165 7.6030 'International Tables Vol C Tables 4.2.6.8 and 6.1.1.4'

loop_
_geom_angle_atom_site_label_1
_geom_angle_atom_site_label_2
_geom_angle_atom_site_label_3
_geom_angle
C25 Os1 S2 89.77(15)
C25 Os1 S3 86.26(16)
S2 Os1 S3 117.94(6)
C25 Os1 S4 92.47(15)
S2 Os1 S4 122.48(5)
S3 Os1 S4 119.56(6)
C25 Os1 S1 177.06(15)
S2 Os1 S1 87.30(4)
S3 Os1 S1 95.15(4)
S4 Os1 S1 89.08(4)
C1 S2 Os1 108.27(17)
C6 S1 C7 100.6(2)
C6 S1 Os1 103.40(16)
C7 S1 Os1 113.25(16)
C13 S3 Os1 111.78(16)
C19 S4 Os1 111.89(18)
C2 C1 C6 117.7(5)
C2 C1 S2 119.4(4)
C6 C1 S2 122.9(4)
F2 C2 C3 118.9(5)
F2 C2 C1 119.6(5)
C3 C2 C1 121.5(5)
F3 C3 C2 120.8(6)
F3 C3 C4 118.8(6)
C2 C3 C4 120.5(5)
F4 C4 C3 121.0(5)
F4 C4 C5 119.8(6)
C3 C4 C5 119.2(5)
F5 C5 C6 120.5(5)
F5 C5 C4 118.9(5)
C6 C5 C4 120.6(5)
C5 C6 C1 120.6(5)
C5 C6 S1 121.3(4)
C1 C6 S1 118.1(4)
C8 C7 C12 117.7(5)
C8 C7 S1 117.8(4)
C12 C7 S1 124.4(4)
F8 C8 C7 120.4(5)
F8 C8 C9 118.9(5)
C7 C8 C9 120.7(6)
F9 C9 C10 120.7(6)
F9 C9 C8 119.3(7)
C10 C9 C8 120.0(6)
F10 C10 C9 119.7(7)
F10 C10 C11 119.8(7)
C9 C10 C11 120.5(5)
F11 C11 C10 120.2(6)
F11 C11 C12 120.0(6)
C10 C11 C12 119.8(6)
F12 C12 C11 118.3(5)
F12 C12 C7 120.4(5)
C11 C12 C7 121.3(6)
C14 C13 C18 116.3(5)
C14 C13 S3 121.2(4)
C18 C13 S3 122.5(4)
F14 C14 C15 118.6(6)
F14 C14 C13 118.9(5)
C15 C14 C13 122.5(6)
F15 C15 C16 119.6(7)
F15 C15 C14 120.2(8)
C16 C15 C14 120.2(7)
F16 C16 C15 121.0(8)
F16 C16 C17 118.7(8)
C15 C16 C17 120.4(6)
F17 C17 C16 121.7(7)
F17 C17 C18 119.0(8)
C16 C17 C18 119.3(6)
F18 C18 C17 119.2(6)
F18 C18 C13 119.4(5)
C17 C18 C13 121.4(6)
C20 C19 C24 116.8(5)
C20 C19 S4 122.4(4)
C24 C19 S4 120.8(4)
F20 C20 C19 119.4(5)
F20 C20 C21 118.0(6)
C19 C20 C21 122.6(6)
F21 C21 C22 120.3(7)
F21 C21 C20 120.6(7)
C22 C21 C20 119.1(7)
F22 C22 C21 120.4(8)
F22 C22 C23 120.4(8)
C21 C22 C23 119.2(6)
F23 C23 C24 119.8(7)
F23 C23 C22 119.4(6)
C24 C23 C22 120.8(6)
F24 C24 C23 118.4(6)
F24 C24 C19 119.9(5)
C23 C24 C19 121.6(6)
C30 C25 C26 115.3(5)
C30 C25 Os1 122.0(4)
C26 C25 Os1 122.5(4)
C27 C26 C25 122.5(6)
C27 C26 H26A 118.8
C25 C26 H26A 118.8
C28 C27 C26 119.5(6)
C28 C27 H27A 120.3
C26 C27 H27A 120.3
C27 C28 C29 121.5(5)
C27 C28 Cl1 119.1(5)
C29 C28 Cl1 119.4(5)
C28 C29 C30 118.1(6)
C28 C29 H29A 120.9
C30 C29 H29A 120.9
C25 C30 C29 123.1(6)
C25 C30 H30A 118.4
C29 C30 H30A 118.4

loop_
_geom_bond_atom_site_label_1
_geom_bond_atom_site_label_2
_geom_bond_distance
Os1 C25 2.109(5)
Os1 S2 2.1877(13)
Os1 S3 2.2058(13)
Os1 S4 2.2144(14)
Os1 S1 2.4465(12)
Cl1 C28 1.729(6)
S2 C1 1.771(5)
S1 C6 1.780(5)
S1 C7 1.790(5)
S3 C13 1.776(5)
S4 C19 1.767(5)
C1 C2 1.385(7)
C1 C6 1.402(7)
C2 F2 1.341(7)
C2 C3 1.368(8)
C3 F3 1.340(7)
C3 C4 1.371(9)
C4 F4 1.341(6)
C4 C5 1.388(8)
C5 F5 1.341(6)
C5 C6 1.367(7)
C7 C8 1.383(7)
C7 C12 1.384(7)
C8 F8 1.335(7)
C8 C9 1.388(8)
C9 F9 1.341(7)
C9 C10 1.354(10)
C10 F10 1.337(7)
C10 C11 1.367(10)
C11 F11 1.346(7)
C11 C12 1.373(8)
C12 F12 1.339(6)
C13 C14 1.386(8)
C13 C18 1.393(8)
C14 F14 1.343(7)
C14 C15 1.363(9)
C15 F15 1.340(8)
C15 C16 1.351(11)
C16 F16 1.335(8)
C16 C17 1.374(11)
C17 F17 1.333(8)
C17 C18 1.388(9)
C18 F18 1.335(7)
C19 C20 1.378(8)
C19 C24 1.390(8)
C20 F20 1.341(7)
C20 C21 1.383(9)
C21 F21 1.323(8)
C21 C22 1.379(11)
C22 F22 1.319(8)
C22 C23 1.381(11)
C23 F23 1.357(8)
C23 C24 1.361(8)
C24 F24 1.336(7)
C25 C30 1.391(7)
C25 C26 1.400(8)
C26 C27 1.385(8)
C26 H26A 0.9300
C27 C28 1.362(10)
C27 H27A 0.9300
C28 C29 1.368(9)
C29 C30 1.401(8)
C29 H29A 0.9300
C30 H30A 0.9300

loop_
_geom_torsion_atom_site_label_1
_geom_torsion_atom_site_label_2
_geom_torsion_atom_site_label_3
_geom_torsion_atom_site_label_4
_geom_torsion
C25 Os1 S2 C1 178.8(2)
S3 Os1 S2 C1 -95.55(18)
S4 Os1 S2 C1 86.04(19)
S1 Os1 S2 C1 -1.15(18)
S2 Os1 S1 C6 1.36(16)
S3 Os1 S1 C6 119.18(17)
S4 Os1 S1 C6 -121.22(17)
S2 Os1 S1 C7 109.35(19)
S3 Os1 S1 C7 -132.83(19)
S4 Os1 S1 C7 -13.23(19)
C25 Os1 S3 C13 -173.8(3)
S2 Os1 S3 C13 98.4(2)
S4 Os1 S3 C13 -83.1(2)
S1 Os1 S3 C13 8.8(2)
C25 Os1 S4 C19 1.5(3)
S2 Os1 S4 C19 92.8(2)
S3 Os1 S4 C19 -85.6(2)
S1 Os1 S4 C19 179.0(2)
Os1 S2 C1 C2 -177.7(4)
Os1 S2 C1 C6 0.7(5)
C6 C1 C2 F2 -176.3(5)
S2 C1 C2 F2 2.2(7)
C6 C1 C2 C3 2.1(8)
S2 C1 C2 C3 -179.4(5)
F2 C2 C3 F3 -2.7(9)
C1 C2 C3 F3 178.9(5)
F2 C2 C3 C4 177.4(5)
C1 C2 C3 C4 -1.0(9)
F3 C3 C4 F4 0.7(9)
C2 C3 C4 F4 -179.4(6)
F3 C3 C4 C5 179.3(5)
C2 C3 C4 C5 -0.7(9)
F4 C4 C5 F5 0.2(8)
C3 C4 C5 F5 -178.4(5)
F4 C4 C5 C6 -180.0(5)
C3 C4 C5 C6 1.4(9)
F5 C5 C6 C1 179.5(4)
C4 C5 C6 C1 -0.3(8)
F5 C5 C6 S1 -0.9(7)
C4 C5 C6 S1 179.3(4)
C2 C1 C6 C5 -1.4(7)
S2 C1 C6 C5 -179.8(4)
C2 C1 C6 S1 179.0(4)
S2 C1 C6 S1 0.5(6)
C7 S1 C6 C5 61.8(5)
Os1 S1 C6 C5 179.0(4)
C7 S1 C6 C1 -118.6(4)
Os1 S1 C6 C1 -1.4(4)
C6 S1 C7 C8 -133.7(4)
Os1 S1 C7 C8 116.6(4)
C6 S1 C7 C12 47.5(5)
Os1 S1 C7 C12 -62.2(4)
C12 C7 C8 F8 179.4(4)
S1 C7 C8 F8 0.5(6)
C12 C7 C8 C9 0.3(7)
S1 C7 C8 C9 -178.5(4)
F8 C8 C9 F9 -0.1(8)
C7 C8 C9 F9 179.0(5)
F8 C8 C9 C10 179.2(5)
C7 C8 C9 C10 -1.7(9)
F9 C9 C10 F10 0.4(10)
C8 C9 C10 F10 -178.9(6)
F9 C9 C10 C11 -179.0(6)
C8 C9 C10 C11 1.7(10)
F10 C10 C11 F11 1.1(10)
C9 C10 C11 F11 -179.6(6)
F10 C10 C11 C12 -179.7(6)
C9 C10 C11 C12 -0.4(10)
F11 C11 C12 F12 -0.9(8)
C10 C11 C12 F12 179.9(5)
F11 C11 C12 C7 178.2(5)
C10 C11 C12 C7 -1.0(9)
C8 C7 C12 F12 -179.9(4)
S1 C7 C12 F12 -1.1(7)
C8 C7 C12 C11 1.0(7)
S1 C7 C12 C11 179.8(4)
Os1 S3 C13 C14 -109.0(4)
Os1 S3 C13 C18 73.0(4)
C18 C13 C14 F14 179.2(5)
S3 C13 C14 F14 1.0(7)
C18 C13 C14 C15 -0.3(8)
S3 C13 C14 C15 -178.4(5)
F14 C14 C15 F15 0.2(10)
C13 C14 C15 F15 179.7(6)
F14 C14 C15 C16 179.9(6)
C13 C14 C15 C16 -0.6(10)
F15 C15 C16 F16 -0.1(11)
C14 C15 C16 F16 -179.8(6)
F15 C15 C16 C17 -179.5(6)
C14 C15 C16 C17 0.8(11)
F16 C16 C17 F17 1.2(10)
C15 C16 C17 F17 -179.3(6)
F16 C16 C17 C18 -179.5(6)
C15 C16 C17 C18 -0.1(10)
F17 C17 C18 F18 -0.5(8)
C16 C17 C18 F18 -179.8(6)
F17 C17 C18 C13 178.4(5)
C16 C17 C18 C13 -0.9(9)
C14 C13 C18 F18 180.0(5)
S3 C13 C18 F18 -1.9(7)
C14 C13 C18 C17 1.0(8)
S3 C13 C18 C17 179.1(4)
Os1 S4 C19 C20 -84.0(5)
Os1 S4 C19 C24 97.7(4)
C24 C19 C20 F20 -178.9(6)
S4 C19 C20 F20 2.8(9)
C24 C19 C20 C21 -1.5(10)
S4 C19 C20 C21 -179.9(6)
F20 C20 C21 F21 0.2(12)
C19 C20 C21 F21 -177.2(7)
F20 C20 C21 C22 179.6(7)
C19 C20 C21 C22 2.2(12)
F21 C21 C22 F22 -0.8(13)
C20 C21 C22 F22 179.9(8)
F21 C21 C22 C23 178.3(8)
C20 C21 C22 C23 -1.0(13)
F22 C22 C23 F23 0.1(12)
C21 C22 C23 F23 -179.0(8)
F22 C22 C23 C24 178.5(7)
C21 C22 C23 C24 -0.6(12)
F23 C23 C24 F24 1.4(10)
C22 C23 C24 F24 -177.0(7)
F23 C23 C24 C19 179.6(6)
C22 C23 C24 C19 1.2(11)
C20 C19 C24 F24 178.0(5)
S4 C19 C24 F24 -3.7(8)
C20 C19 C24 C23 -0.2(9)
S4 C19 C24 C23 178.2(5)
S2 Os1 C25 C30 162.3(5)
S3 Os1 C25 C30 44.2(5)
S4 Os1 C25 C30 -75.2(5)
S2 Os1 C25 C26 -23.5(5)
S3 Os1 C25 C26 -141.5(5)
S4 Os1 C25 C26 99.1(5)
C30 C25 C26 C27 0.0(10)
Os1 C25 C26 C27 -174.7(5)
C25 C26 C27 C28 0.2(11)
C26 C27 C28 C29 0.1(11)
C26 C27 C28 Cl1 179.4(6)
C27 C28 C29 C30 -0.6(10)
Cl1 C28 C29 C30 -179.9(5)
C26 C25 C30 C29 -0.5(9)
Os1 C25 C30 C29 174.2(5)
C28 C29 C30 C25 0.8(9)
